data_2205082
loop_
_publ_author_name
'Yu, Yun'
'Zhong, Hui-Ping'
'Yang, Kai-Bin'
'Huang, Rong-Bin '
'Zheng, Lan-Sun '

_publ_section_title
;
 7-Amino-1<i>H</i>-3,1-benzothiazine-2,4-dithione
;
_journal_issue 2
_journal_name_full 'Acta Crystallographica Section E'
_journal_page_first o387
_journal_page_last o388
_journal_paper_doi 10.1107/S1600536805000772
_journal_volume 61
_journal_year 2005
_chemical_formula_iupac 'C8 H6 N2 S3'
_chemical_formula_moiety 'C8 H6 N2 S3'
_chemical_formula_sum 'C8 H6 N2 S3'
_chemical_formula_weight 226.33
_chemical_name_systematic
;
7-Amino-1H-3,1-benzothiazine-2,4-dithione
;
_space_group_IT_number 14
_symmetry_cell_setting monoclinic
_symmetry_space_group_name_Hall '-P 2ybc'
_symmetry_space_group_name_H-M 'P 1 21/c 1'
_atom_sites_solution_hydrogens geom
_atom_sites_solution_primary direct
_atom_sites_solution_secondary difmap
_audit_creation_method SHELXL97
_cell_angle_alpha 90.00
_cell_angle_beta 97.116(4)
_cell_angle_gamma 90.00
_cell_formula_units_Z 4
_cell_length_a 3.9117(9)
_cell_length_b 17.232(4)
_cell_length_c 13.686(3)
_cell_measurement_reflns_used 4962
_cell_measurement_temperature 273(2)
_cell_measurement_theta_max 27.02
_cell_measurement_theta_min 1.95
_cell_volume 915.4(4)
_computing_cell_refinement 'SAINT (Bruker, 2001)'
_computing_data_collection 'SMART (Bruker, 2001)'
_computing_data_reduction SAINT
_computing_molecular_graphics 'ORTEPII (Johnson, 1976)'
_computing_publication_material SHELXL97
_computing_structure_refinement 'SHELXL97 (Sheldrick, 1997)'
_computing_structure_solution 'SHELXS97 (Sheldrick, 1997)'
_diffrn_ambient_temperature 298(2)
_diffrn_detector_area_resol_mean none
_diffrn_measured_fraction_theta_full 0.977
_diffrn_measured_fraction_theta_max 0.977
_diffrn_measurement_device_type 'Bruker SMART APEX CCD'
_diffrn_measurement_method '\f and \w'
_diffrn_radiation_monochromator graphite
_diffrn_radiation_source 'fine-focus sealed tube'
_diffrn_radiation_type MoK\a
_diffrn_radiation_wavelength 0.71073
_diffrn_reflns_av_R_equivalents 0.0282
_diffrn_reflns_av_sigmaI/netI 0.0381
_diffrn_reflns_limit_h_max 5
_diffrn_reflns_limit_h_min -4
_diffrn_reflns_limit_k_max 22
_diffrn_reflns_limit_k_min -17
_diffrn_reflns_limit_l_max 15
_diffrn_reflns_limit_l_min -17
_diffrn_reflns_number 5279
_diffrn_reflns_theta_full 27.50
_diffrn_reflns_theta_max 27.50
_diffrn_reflns_theta_min 1.91
_diffrn_standards_decay_% 0
_diffrn_standards_interval_count 0
_diffrn_standards_number 0
_exptl_absorpt_coefficient_mu 0.756
_exptl_absorpt_correction_T_max 0.8886
_exptl_absorpt_correction_T_min 0.7620
_exptl_absorpt_correction_type multi-scan
_exptl_absorpt_process_details '(SADABS; Sheldrick, 1996)'
_exptl_crystal_colour red
_exptl_crystal_density_diffrn 1.642
_exptl_crystal_density_meas ?
_exptl_crystal_density_method .
_exptl_crystal_description needle
_exptl_crystal_F_000 464
_exptl_crystal_size_max 0.38
_exptl_crystal_size_mid 0.22
_exptl_crystal_size_min 0.16
_refine_diff_density_max 0.747
_refine_diff_density_min -0.311
_refine_ls_extinction_method none
_refine_ls_goodness_of_fit_ref 1.136
_refine_ls_hydrogen_treatment constr
_refine_ls_matrix_type full
_refine_ls_number_parameters 118
_refine_ls_number_reflns 2042
_refine_ls_number_restraints 0
_refine_ls_restrained_S_all 1.136
_refine_ls_R_factor_all 0.0665
_refine_ls_R_factor_gt 0.0589
_refine_ls_shift/su_max 0.000
_refine_ls_shift/su_mean 0.000
_refine_ls_structure_factor_coef Fsqd
_refine_ls_weighting_details 'calc w = 1/[\s^2^(Fo^2^)+(0.0963P)^2^+0.2434P] where P = (Fo^2^+2Fc^2^)/3'
_refine_ls_weighting_scheme calc
_refine_ls_wR_factor_gt 0.1547
_refine_ls_wR_factor_ref 0.1602
_reflns_number_gt 1779
_reflns_number_total 2042
_reflns_threshold_expression I>2\s(I)
_cod_data_source_file hg6127.cif
_cod_data_source_block I
_cod_original_cell_volume 915.4(3)
_cod_original_sg_symbol_H-M 'P 21/c'
_cod_database_code 2205082
_cod_database_fobs_code 2205082

loop_
_symmetry_equiv_pos_as_xyz
'x, y, z'
'-x, y+1/2, -z+1/2'
'-x, -y, -z'
'x, -y-1/2, z-1/2'

loop_
_atom_site_label
_atom_site_fract_x
_atom_site_fract_y
_atom_site_fract_z
_atom_site_U_iso_or_equiv
_atom_site_adp_type
_atom_site_calc_flag
_atom_site_refinement_flags
_atom_site_occupancy
_atom_site_type_symbol
S1 -0.0275(2) 0.26429(5) 0.51697(5) 0.0346(3) Uani d . 1 S
S2 -0.2128(2) 0.38650(5) 0.64453(6) 0.0357(3) Uani d . 1 S
S3 0.1935(3) 0.13140(6) 0.41999(6) 0.0532(3) Uani d . 1 S
N2 0.1111(7) 0.25842(14) 0.71171(17) 0.0288(5) Uani d . 1 N
H2B 0.1021 0.2786 0.7688 0.035 Uiso calc R 1 H
C7 0.2988(8) 0.14466(17) 0.6231(2) 0.0280(6) Uani d . 1 C
C4 0.3981(8) 0.15485(18) 0.8017(2) 0.0288(6) Uani d . 1 C
H4A 0.3766 0.1827 0.8588 0.035 Uiso calc R 1 H
C5 -0.0279(7) 0.30042(17) 0.6346(2) 0.0275(6) Uani d . 1 C
N1 0.6820(8) 0.05181(16) 0.89665(19) 0.0424(7) Uani d . 1 N
H1B 0.6613 0.0768 0.9500 0.051 Uiso calc R 1 H
H1C 0.7808 0.0071 0.8994 0.051 Uiso calc R 1 H
C6 0.1732(8) 0.17435(18) 0.5277(2) 0.0320(6) Uani d . 1 C
C1 0.4618(9) 0.07190(18) 0.6317(2) 0.0385(7) Uani d . 1 C
H1A 0.4843 0.0437 0.5748 0.046 Uiso calc R 1 H
C8 0.2690(7) 0.18585(16) 0.7105(2) 0.0257(6) Uani d . 1 C
C3 0.5585(8) 0.08288(18) 0.8080(2) 0.0309(6) Uani d . 1 C
C2 0.5884(9) 0.04123(19) 0.7209(2) 0.0365(7) Uani d . 1 C
H2A 0.6944 -0.0072 0.7241 0.044 Uiso calc R 1 H

loop_
_atom_site_aniso_label
_atom_site_aniso_U_11
_atom_site_aniso_U_22
_atom_site_aniso_U_33
_atom_site_aniso_U_12
_atom_site_aniso_U_13
_atom_site_aniso_U_23
S1 0.0504(5) 0.0301(4) 0.0225(4) 0.0071(3) 0.0009(3) 0.0019(3)
S2 0.0434(5) 0.0260(4) 0.0373(5) 0.0070(3) 0.0033(3) -0.0004(3)
S3 0.1000(8) 0.0364(5) 0.0221(4) 0.0151(5) 0.0035(4) -0.0043(3)
N2 0.0395(14) 0.0255(13) 0.0210(11) 0.0023(10) 0.0022(9) -0.0030(9)
C7 0.0388(16) 0.0246(14) 0.0206(13) 0.0002(11) 0.0040(11) -0.0008(11)
C4 0.0361(15) 0.0273(15) 0.0220(13) -0.0007(12) 0.0000(11) -0.0019(11)
C5 0.0309(15) 0.0243(14) 0.0278(14) -0.0031(11) 0.0059(11) -0.0008(11)
N1 0.0683(19) 0.0267(14) 0.0295(14) 0.0077(13) -0.0049(12) 0.0032(11)
C6 0.0435(17) 0.0271(15) 0.0244(14) 0.0012(12) 0.0004(12) 0.0002(12)
C1 0.057(2) 0.0267(16) 0.0322(16) 0.0052(13) 0.0089(14) -0.0034(13)
C8 0.0291(14) 0.0209(13) 0.0273(14) -0.0010(10) 0.0043(11) -0.0021(11)
C3 0.0360(16) 0.0282(16) 0.0279(14) -0.0026(12) 0.0011(11) 0.0034(11)
C2 0.0520(19) 0.0264(16) 0.0307(15) 0.0077(13) 0.0036(13) 0.0004(12)

loop_
_atom_type_symbol
_atom_type_description
_atom_type_scat_dispersion_real
_atom_type_scat_dispersion_imag
_atom_type_scat_source
C C 0.0033 0.0016 'International Tables Vol C Tables 4.2.6.8 and 6.1.1.4'
H H 0.0000 0.0000 'International Tables Vol C Tables 4.2.6.8 and 6.1.1.4'
N N 0.0061 0.0033 'International Tables Vol C Tables 4.2.6.8 and 6.1.1.4'
S S 0.1246 0.1234 'International Tables Vol C Tables 4.2.6.8 and 6.1.1.4'

loop_
_geom_angle_atom_site_label_1
_geom_angle_atom_site_label_2
_geom_angle_atom_site_label_3
_geom_angle
_geom_angle_publ_flag
C5 S1 C6 107.22(14) yes
C5 N2 C8 127.8(2) yes
C5 N2 H2B 116.1 ?
C8 N2 H2B 116.1 ?
C1 C7 C8 117.6(3) yes
C1 C7 C6 119.8(3) yes
C8 C7 C6 122.7(3) yes
C3 C4 C8 120.6(3) yes
C3 C4 H4A 119.7 ?
C8 C4 H4A 119.7 ?
N2 C5 S2 123.8(2) yes
N2 C5 S1 119.5(2) yes
S2 C5 S1 116.64(17) yes
C3 N1 H1B 120.0 ?
C3 N1 H1C 120.0 ?
H1B N1 H1C 120.0 ?
C7 C6 S3 127.0(2) yes
C7 C6 S1 119.8(2) yes
S3 C6 S1 113.21(17) yes
C2 C1 C7 122.1(3) yes
C2 C1 H1A 119.0 ?
C7 C1 H1A 119.0 ?
N2 C8 C4 116.4(2) yes
N2 C8 C7 123.0(2) yes
C4 C8 C7 120.6(3) yes
N1 C3 C4 121.0(3) yes
N1 C3 C2 119.8(3) yes
C4 C3 C2 119.1(3) yes
C1 C2 C3 120.0(3) yes
C1 C2 H2A 120.0 ?
C3 C2 H2A 120.0 ?

loop_
_geom_bond_atom_site_label_1
_geom_bond_atom_site_label_2
_geom_bond_distance
_geom_bond_publ_flag
S1 C5 1.727(3) yes
S1 C6 1.735(3) yes
S2 C5 1.663(3) yes
S3 C6 1.660(3) yes
N2 C5 1.338(4) yes
N2 C8 1.396(4) yes
N2 H2B 0.8600 ?
C7 C1 1.405(4) yes
C7 C8 1.409(4) yes
C7 C6 1.431(4) yes
C4 C3 1.388(4) yes
C4 C8 1.393(4) yes
C4 H4A 0.9300 ?
N1 C3 1.359(4) yes
N1 H1B 0.8600 ?
N1 H1C 0.8600 ?
C1 C2 1.366(4) yes
C1 H1A 0.9300 ?
C3 C2 1.409(4) yes
C2 H2A 0.9300 ?

loop_
_geom_hbond_atom_site_label_D
_geom_hbond_atom_site_label_H
_geom_hbond_atom_site_label_A
_geom_hbond_site_symmetry_A
_geom_hbond_distance_DH
_geom_hbond_distance_HA
_geom_hbond_distance_DA
_geom_hbond_angle_DHA
N2 H2B S3 4_566 0.86 2.58 3.407(3) 163
N1 H1B S2 4_666 0.86 2.72 3.530(3) 157
N1 H1C S2 2_646 0.86 2.79 3.610(3) 160

loop_
_cod_related_entry_id
_cod_related_entry_database
_cod_related_entry_code
1 ChemSpider 21129975
